data_4109325
loop_
_publ_author_name
'Eric J. Schelter'
'Ping Yang'
'Brian L. Scott'
'Ryan E. Da Re'
'Kimberly C. Jantunen'
'Richard L. Martin'
'P. Jeffrey Hay'
'David E. Morris'
'Jaqueline L. Kiplinger'

_publ_contact_author
;
Jaqueline L. Kiplinger
MS J514
Los Alamos National Laboratory
Los Alamos, New Mexico 87545
;
_publ_contact_author_email kiplinger@lanl.gov
_publ_section_title
;
 Systematic Studies of Early Actinide Complexes: Thorium(IV)
 Fluoroketimides
;
_journal_name_full 'Journal of the American Chemical Society'
_journal_page_first 5139
_journal_page_last 5152
_journal_paper_doi 10.1021/ja0686458
_journal_volume 129
_journal_year 2007
_chemical_formula_sum 'C36 H40 F6 N2 Th'
_chemical_formula_weight 846.74
_chemical_name_systematic
; 
 ? 
;
_space_group_IT_number 15
_symmetry_cell_setting monoclinic
_symmetry_space_group_name_Hall '-C 2yc'
_symmetry_space_group_name_H-M 'C 1 2/c 1'
_atom_sites_solution_hydrogens geom
_atom_sites_solution_primary direct
_atom_sites_solution_secondary difmap
_audit_creation_method SHELXL-97
_cell_angle_alpha 90.00
_cell_angle_beta 94.027(2)
_cell_angle_gamma 90.00
_cell_formula_units_Z 4
_cell_length_a 14.566(2)
_cell_length_b 16.206(2)
_cell_length_c 15.119(2)
_cell_measurement_temperature 203(2)
_cell_volume 3560.1(8)
_computing_cell_refinement 'SAINT 4.05 (Bruker, 1996)'
_computing_data_collection 'SMART 4.210 (Bruker, 1996)'
_computing_data_reduction 'SAINT 4.05 (Bruker, 1996)'
_computing_molecular_graphics 'SHELXTL NT 6.12 (Bruker, 2001)'
_computing_publication_material 'SHELXTL NT 6.12 (Bruker, 2001)'
_computing_structure_refinement 'SHELXL-97 (Sheldrick, 1997)'
_computing_structure_solution 'SHELXS-97 (Sheldrick, 1997)'
_diffrn_ambient_temperature 203(2)
_diffrn_measured_fraction_theta_full 1.000
_diffrn_measured_fraction_theta_max 0.909
_diffrn_measurement_device_type 'Bruker P4/CCD'
_diffrn_measurement_method '\w and \f scans'
_diffrn_radiation_monochromator graphite
_diffrn_radiation_source 'fine-focus sealed tube'
_diffrn_radiation_type MoK\a
_diffrn_radiation_wavelength 0.71073
_diffrn_reflns_av_R_equivalents 0.0825
_diffrn_reflns_av_sigmaI/netI 0.0414
_diffrn_reflns_limit_h_max 14
_diffrn_reflns_limit_h_min -18
_diffrn_reflns_limit_k_max 21
_diffrn_reflns_limit_k_min -21
_diffrn_reflns_limit_l_max 19
_diffrn_reflns_limit_l_min -19
_diffrn_reflns_number 13525
_diffrn_reflns_theta_full 25.00
_diffrn_reflns_theta_max 28.28
_diffrn_reflns_theta_min 1.88
_diffrn_standards_decay_% 0
_diffrn_standards_interval_count 0
_diffrn_standards_interval_time 0
_diffrn_standards_number 0
_exptl_absorpt_coefficient_mu 4.246
_exptl_absorpt_correction_T_max 0.7276
_exptl_absorpt_correction_T_min 0.4839
_exptl_absorpt_correction_type multi-scan
_exptl_absorpt_process_details 'SADABS (Sheldrick, 1996)'
_exptl_crystal_colour yellow
_exptl_crystal_density_diffrn 1.580
_exptl_crystal_description 'square plate'
_exptl_crystal_F_000 1656
_exptl_crystal_size_max 0.20
_exptl_crystal_size_mid 0.20
_exptl_crystal_size_min 0.08
_refine_diff_density_max 3.058
_refine_diff_density_min -0.698
_refine_diff_density_rms 0.115
_refine_ls_extinction_method none
_refine_ls_goodness_of_fit_ref 1.123
_refine_ls_hydrogen_treatment constr
_refine_ls_matrix_type full
_refine_ls_number_parameters 204
_refine_ls_number_reflns 4027
_refine_ls_number_restraints 0
_refine_ls_restrained_S_all 1.123
_refine_ls_R_factor_all 0.0362
_refine_ls_R_factor_gt 0.0309
_refine_ls_shift/su_max 0.001
_refine_ls_shift/su_mean 0.000
_refine_ls_structure_factor_coef Fsqd
_refine_ls_weighting_details 'calc w=1/[\s^2^(Fo^2^)+(0.0502P)^2^+0.0000P] where P=(Fo^2^+2Fc^2^)/3'
_refine_ls_weighting_scheme calc
_refine_ls_wR_factor_gt 0.0746
_refine_ls_wR_factor_ref 0.0790
_reflns_number_gt 3670
_reflns_number_total 4027
_reflns_threshold_expression >2sigma(I)
_cod_data_source_file ja0686458si20070120_043048_6.cif
_cod_data_source_block es92805a
_cod_original_sg_symbol_H-M 'C 2/c'
_cod_database_code 4109325

loop_
_symmetry_equiv_pos_as_xyz
'x, y, z'
'-x, y, -z+1/2'
'x+1/2, y+1/2, z'
'-x+1/2, y+1/2, -z+1/2'
'-x, -y, -z'
'x, -y, z-1/2'
'-x+1/2, -y+1/2, -z'
'x+1/2, -y+1/2, z-1/2'

loop_
_atom_site_label
_atom_site_type_symbol
_atom_site_fract_x
_atom_site_fract_y
_atom_site_fract_z
_atom_site_U_iso_or_equiv
_atom_site_adp_type
_atom_site_occupancy
_atom_site_symmetry_multiplicity
_atom_site_calc_flag
_atom_site_refinement_flags
Th1 Th 0.5000 0.146209(9) 0.2500 0.03325(8) Uani 1 2 d S
F1 F 0.2867(3) 0.3727(2) 0.4066(4) 0.0946(12) Uani 1 1 d .
F2 F 0.4369(4) 0.6178(2) 0.3414(4) 0.1221(17) Uani 1 1 d .
F3 F 0.6061(3) 0.3786(3) 0.4075(4) 0.1174(17) Uani 1 1 d .
N1 N 0.4683(3) 0.2281(2) 0.3652(2) 0.0522(8) Uani 1 1 d .
C1 C 0.3106(3) 0.1603(3) 0.2040(4) 0.0527(11) Uani 1 1 d .
C2 C 0.3153(3) 0.1030(3) 0.2740(3) 0.0520(10) Uani 1 1 d .
C3 C 0.3556(3) 0.0308(3) 0.2427(3) 0.0486(9) Uani 1 1 d .
C4 C 0.3746(3) 0.0446(2) 0.1544(3) 0.0452(9) Uani 1 1 d .
C5 C 0.3455(3) 0.1235(3) 0.1297(3) 0.0486(9) Uani 1 1 d .
C6 C 0.2659(5) 0.2455(4) 0.2044(5) 0.097(2) Uani 1 1 d .
H6A H 0.2473 0.2574 0.2627 0.146 Uiso 1 1 calc R
H6B H 0.2130 0.2463 0.1628 0.146 Uiso 1 1 calc R
H6C H 0.3093 0.2863 0.1879 0.146 Uiso 1 1 calc R
C7 C 0.2764(5) 0.1148(6) 0.3631(4) 0.103(3) Uani 1 1 d .
H7A H 0.2887 0.0665 0.3988 0.154 Uiso 1 1 calc R
H7B H 0.2112 0.1233 0.3549 0.154 Uiso 1 1 calc R
H7C H 0.3047 0.1619 0.3921 0.154 Uiso 1 1 calc R
C8 C 0.3629(5) -0.0502(4) 0.2926(5) 0.096(2) Uani 1 1 d .
H8A H 0.3934 -0.0902 0.2581 0.144 Uiso 1 1 calc R
H8B H 0.3023 -0.0696 0.3031 0.144 Uiso 1 1 calc R
H8C H 0.3976 -0.0421 0.3483 0.144 Uiso 1 1 calc R
C9 C 0.4113(4) -0.0195(4) 0.0924(4) 0.087(2) Uani 1 1 d .
H9A H 0.4270 -0.0689 0.1251 0.130 Uiso 1 1 calc R
H9B H 0.4651 0.0018 0.0670 0.130 Uiso 1 1 calc R
H9C H 0.3650 -0.0318 0.0460 0.130 Uiso 1 1 calc R
C10 C 0.3436(5) 0.1594(4) 0.0371(4) 0.084(2) Uani 1 1 d .
H10A H 0.3204 0.2149 0.0378 0.126 Uiso 1 1 calc R
H10B H 0.3043 0.1265 -0.0025 0.126 Uiso 1 1 calc R
H10C H 0.4048 0.1597 0.0173 0.126 Uiso 1 1 calc R
C11 C 0.4489(3) 0.2786(3) 0.4238(3) 0.0517(10) Uani 1 1 d .
C12 C 0.4266(5) 0.2543(4) 0.5162(4) 0.0846(19) Uani 1 1 d .
H12A H 0.4298 0.1953 0.5221 0.127 Uiso 1 1 calc R
H12B H 0.3657 0.2727 0.5267 0.127 Uiso 1 1 calc R
H12C H 0.4702 0.2793 0.5586 0.127 Uiso 1 1 calc R
C13 C 0.4466(4) 0.3700(3) 0.4053(3) 0.0536(11) Uani 1 1 d .
C14 C 0.3655(3) 0.4139(3) 0.3952(4) 0.0618(12) Uani 1 1 d .
C15 C 0.3590(4) 0.4968(3) 0.3736(4) 0.0780(16) Uani 1 1 d .
H15 H 0.3026 0.5238 0.3670 0.094 Uiso 1 1 calc R
C16 C 0.4394(5) 0.5363(3) 0.3626(5) 0.0805(17) Uani 1 1 d .
C17 C 0.5233(4) 0.4987(4) 0.3744(5) 0.0864(19) Uani 1 1 d .
H17 H 0.5777 0.5277 0.3685 0.104 Uiso 1 1 calc R
C18 C 0.5238(4) 0.4160(3) 0.3955(5) 0.0734(15) Uani 1 1 d .

loop_
_atom_site_aniso_label
_atom_site_aniso_U_11
_atom_site_aniso_U_22
_atom_site_aniso_U_33
_atom_site_aniso_U_23
_atom_site_aniso_U_13
_atom_site_aniso_U_12
Th1 0.03246(12) 0.02683(10) 0.04033(11) 0.000 0.00163(7) 0.000
F1 0.051(2) 0.077(2) 0.157(4) -0.014(2) 0.016(2) 0.0011(17)
F2 0.112(4) 0.0537(19) 0.195(5) 0.014(3) -0.030(3) 0.002(2)
F3 0.044(2) 0.073(2) 0.235(6) 0.006(3) 0.004(3) 0.0103(18)
N1 0.045(2) 0.0486(18) 0.062(2) -0.0141(16) -0.0019(16) 0.0032(16)
C1 0.029(2) 0.047(2) 0.080(3) -0.011(2) -0.008(2) 0.0055(16)
C2 0.034(2) 0.072(3) 0.050(2) -0.011(2) 0.0096(17) -0.014(2)
C3 0.041(2) 0.045(2) 0.058(2) 0.0088(17) -0.0064(18) -0.0142(17)
C4 0.038(2) 0.045(2) 0.052(2) -0.0153(16) 0.0012(16) -0.0065(16)
C5 0.044(3) 0.053(2) 0.046(2) 0.0017(17) -0.0104(18) -0.0111(19)
C6 0.063(4) 0.064(3) 0.161(7) -0.022(4) -0.020(4) 0.020(3)
C7 0.069(4) 0.167(7) 0.075(4) -0.036(5) 0.032(3) -0.042(5)
C8 0.087(5) 0.069(4) 0.128(5) 0.050(4) -0.028(4) -0.031(3)
C9 0.067(4) 0.095(4) 0.099(4) -0.055(4) 0.008(3) -0.006(3)
C10 0.079(5) 0.102(5) 0.066(3) 0.024(3) -0.024(3) -0.033(4)
C11 0.047(2) 0.047(2) 0.061(2) -0.0154(18) 0.0048(19) 0.0012(18)
C12 0.124(6) 0.064(3) 0.068(3) -0.012(2) 0.028(3) 0.002(3)
C13 0.053(3) 0.047(2) 0.061(3) -0.0148(19) 0.003(2) 0.0037(19)
C14 0.044(3) 0.056(3) 0.084(3) -0.017(2) -0.002(2) 0.001(2)
C15 0.056(3) 0.059(3) 0.115(5) -0.011(3) -0.019(3) 0.013(2)
C16 0.076(4) 0.044(2) 0.117(5) -0.002(3) -0.020(3) 0.002(2)
C17 0.057(4) 0.061(3) 0.139(6) 0.001(3) -0.010(4) -0.008(3)
C18 0.040(3) 0.058(3) 0.121(5) -0.008(3) -0.005(3) 0.007(2)

loop_
_atom_type_symbol
_atom_type_description
_atom_type_scat_dispersion_real
_atom_type_scat_dispersion_imag
_atom_type_scat_source
C C 0.0033 0.0016 'International Tables Vol C Tables 4.2.6.8 and 6.1.1.4'
H H 0.0000 0.0000 'International Tables Vol C Tables 4.2.6.8 and 6.1.1.4'
F F 0.0171 0.0103 'International Tables Vol C Tables 4.2.6.8 and 6.1.1.4'
N N 0.0061 0.0033 'International Tables Vol C Tables 4.2.6.8 and 6.1.1.4'
Th Th -7.2400 8.8979 'International Tables Vol C Tables 4.2.6.8 and 6.1.1.4'

loop_
_geom_angle_atom_site_label_1
_geom_angle_atom_site_label_2
_geom_angle_atom_site_label_3
_geom_angle
_geom_angle_site_symmetry_1
_geom_angle_site_symmetry_3
N1 Th1 N1 108.2(2) . 2_655
N1 Th1 C4 125.74(13) . .
N1 Th1 C4 96.26(13) 2_655 .
N1 Th1 C4 96.26(13) . 2_655
N1 Th1 C4 125.74(13) 2_655 2_655
C4 Th1 C4 107.56(18) . 2_655
N1 Th1 C3 103.18(14) . .
N1 Th1 C3 123.54(13) 2_655 .
C4 Th1 C3 28.97(12) . .
C4 Th1 C3 95.08(12) 2_655 .
N1 Th1 C3 123.54(13) . 2_655
N1 Th1 C3 103.18(14) 2_655 2_655
C4 Th1 C3 95.08(12) . 2_655
C4 Th1 C3 28.97(12) 2_655 2_655
C3 Th1 C3 96.57(19) . 2_655
N1 Th1 C1 83.85(14) . .
N1 Th1 C1 90.65(15) 2_655 .
C4 Th1 C1 47.36(12) . .
C4 Th1 C1 140.70(14) 2_655 .
C3 Th1 C1 47.54(13) . .
C3 Th1 C1 141.60(13) 2_655 .
N1 Th1 C1 90.65(15) . 2_655
N1 Th1 C1 83.85(14) 2_655 2_655
C4 Th1 C1 140.70(14) . 2_655
C4 Th1 C1 47.36(12) 2_655 2_655
C3 Th1 C1 141.60(13) . 2_655
C3 Th1 C1 47.54(13) 2_655 2_655
C1 Th1 C1 170.64(18) . 2_655
N1 Th1 C5 112.15(14) . .
N1 Th1 C5 77.08(13) 2_655 .
C4 Th1 C5 28.70(13) . .
C4 Th1 C5 136.26(13) 2_655 .
C3 Th1 C5 47.62(12) . .
C3 Th1 C5 119.99(13) 2_655 .
C1 Th1 C5 28.82(15) . .
C1 Th1 C5 153.83(16) 2_655 .
N1 Th1 C5 77.08(13) . 2_655
N1 Th1 C5 112.15(14) 2_655 2_655
C4 Th1 C5 136.26(13) . 2_655
C4 Th1 C5 28.70(13) 2_655 2_655
C3 Th1 C5 119.99(13) . 2_655
C3 Th1 C5 47.62(12) 2_655 2_655
C1 Th1 C5 153.83(16) . 2_655
C1 Th1 C5 28.82(15) 2_655 2_655
C5 Th1 C5 164.96(19) . 2_655
N1 Th1 C2 78.44(13) . .
N1 Th1 C2 119.41(14) 2_655 .
C4 Th1 C2 47.56(12) . .
C4 Th1 C2 112.46(13) 2_655 .
C3 Th1 C2 28.86(14) . .
C3 Th1 C2 123.09(15) 2_655 .
C1 Th1 C2 28.90(15) . .
C1 Th1 C2 156.33(14) 2_655 .
C5 Th1 C2 47.64(13) . .
C5 Th1 C2 127.51(14) 2_655 .
N1 Th1 C2 119.41(14) . 2_655
N1 Th1 C2 78.44(13) 2_655 2_655
C4 Th1 C2 112.46(13) . 2_655
C4 Th1 C2 47.56(12) 2_655 2_655
C3 Th1 C2 123.09(15) . 2_655
C3 Th1 C2 28.86(14) 2_655 2_655
C1 Th1 C2 156.33(14) . 2_655
C1 Th1 C2 28.90(15) 2_655 2_655
C5 Th1 C2 127.51(14) . 2_655
C5 Th1 C2 47.64(13) 2_655 2_655
C2 Th1 C2 151.3(2) . 2_655
C11 N1 Th1 174.7(4) . .
C5 C1 C2 108.7(4) . .
C5 C1 C6 124.6(5) . .
C2 C1 C6 126.4(5) . .
C5 C1 Th1 76.0(3) . .
C2 C1 Th1 76.4(3) . .
C6 C1 Th1 119.0(3) . .
C1 C2 C3 107.3(4) . .
C1 C2 C7 125.9(6) . .
C3 C2 C7 126.7(6) . .
C1 C2 Th1 74.7(2) . .
C3 C2 Th1 74.9(2) . .
C7 C2 Th1 120.2(3) . .
C2 C3 C4 107.6(4) . .
C2 C3 C8 124.8(5) . .
C4 C3 C8 127.0(5) . .
C2 C3 Th1 76.3(2) . .
C4 C3 Th1 74.5(2) . .
C8 C3 Th1 122.1(3) . .
C5 C4 C3 109.1(4) . .
C5 C4 C9 125.1(5) . .
C3 C4 C9 125.4(5) . .
C5 C4 Th1 76.9(2) . .
C3 C4 Th1 76.5(2) . .
C9 C4 Th1 118.5(3) . .
C4 C5 C1 107.3(4) . .
C4 C5 C10 126.0(5) . .
C1 C5 C10 126.4(5) . .
C4 C5 Th1 74.4(2) . .
C1 C5 Th1 75.2(3) . .
C10 C5 Th1 120.5(3) . .
N1 C11 C13 120.8(4) . .
N1 C11 C12 124.0(5) . .
C13 C11 C12 115.2(4) . .
C18 C13 C14 114.3(5) . .
C18 C13 C11 123.3(5) . .
C14 C13 C11 122.4(5) . .
F1 C14 C15 117.8(5) . .
F1 C14 C13 117.4(5) . .
C15 C14 C13 124.8(5) . .
C16 C15 C14 116.3(5) . .
F2 C16 C17 118.3(6) . .
F2 C16 C15 118.6(6) . .
C17 C16 C15 123.1(5) . .
C16 C17 C18 117.0(6) . .
F3 C18 C13 118.2(5) . .
F3 C18 C17 117.4(5) . .
C13 C18 C17 124.4(5) . .

loop_
_geom_bond_atom_site_label_1
_geom_bond_atom_site_label_2
_geom_bond_distance
_geom_bond_site_symmetry_2
Th1 N1 2.263(3) .
Th1 N1 2.263(3) 2_655
Th1 C4 2.786(4) .
Th1 C4 2.786(4) 2_655
Th1 C3 2.811(4) .
Th1 C3 2.811(4) 2_655
Th1 C1 2.806(5) .
Th1 C1 2.806(5) 2_655
Th1 C5 2.817(4) .
Th1 C5 2.817(4) 2_655
Th1 C2 2.828(4) .
Th1 C2 2.828(4) 2_655
F1 C14 1.349(6) .
F2 C16 1.360(7) .
F3 C18 1.345(6) .
N1 C11 1.253(5) .
C1 C5 1.400(7) .
C1 C2 1.406(7) .
C1 C6 1.525(7) .
C2 C3 1.405(7) .
C2 C7 1.509(7) .
C3 C4 1.400(6) .
C3 C8 1.514(6) .
C4 C5 1.389(6) .
C4 C9 1.521(6) .
C5 C10 1.515(7) .
C11 C13 1.508(6) .
C11 C12 1.508(7) .
C13 C18 1.367(8) .
C13 C14 1.378(7) .
C14 C15 1.384(8) .
C15 C16 1.356(9) .
C16 C17 1.365(9) .
C17 C18 1.378(8) .
